data_7030189
loop_
_publ_author_name
'Zhang, Jian-Yong'
'Li, Xiu-Bing'
'Wang, Kun'
'Ma, Yu'
'Cheng, Ai-Ling'
'Gao, En-Qing'

_publ_section_title
;
 Synthesis, structures, and magnetic properties of four copper compounds
 with 2,2'-dinitrobiphenyl-4,4'-dicarboxylate.
;
_journal_issue 39
_journal_name_full 'Dalton transactions (Cambridge, England : 2003)'
_journal_page_first 12192
_journal_page_last 12199
_journal_paper_doi 10.1039/c2dt31378b
_journal_volume 41
_journal_year 2012
_chemical_formula_sum 'C38 H26 Cu3 N6 O20'
_chemical_formula_weight 1077.27
_chemical_name_systematic
;
?
;
_space_group_IT_number 14
_symmetry_cell_setting monoclinic
_symmetry_space_group_name_Hall '-P 2yn'
_symmetry_space_group_name_H-M 'P 1 21/n 1'
_atom_sites_solution_hydrogens geom
_atom_sites_solution_primary direct
_atom_sites_solution_secondary difmap
_audit_creation_method SHELXL-97
_cell_angle_alpha 90.00
_cell_angle_beta 95.026(8)
_cell_angle_gamma 90.00
_cell_formula_units_Z 4
_cell_length_a 13.702(8)
_cell_length_b 11.056(6)
_cell_length_c 27.727(16)
_cell_measurement_reflns_used 5203
_cell_measurement_temperature 293(2)
_cell_measurement_theta_max 25.15
_cell_measurement_theta_min 2.72
_cell_volume 4184(4)
_computing_cell_refinement 'Bruker XSCANS'
_computing_data_collection 'Bruker XSCANS'
_computing_data_reduction 'Bruker SHELXTL'
_computing_molecular_graphics 'Bruker SHELXTL'
_computing_publication_material 'Bruker SHELXTL'
_computing_structure_refinement 'Bruker SHELXTL'
_computing_structure_solution 'Bruker SHELXTL'
_diffrn_ambient_temperature 293(2)
_diffrn_measured_fraction_theta_full 0.996
_diffrn_measured_fraction_theta_max 0.996
_diffrn_measurement_device_type 'CCD area detector'
_diffrn_measurement_method 'phi and omega scans'
_diffrn_radiation_monochromator graphite
_diffrn_radiation_source 'fine-focus sealed tube'
_diffrn_radiation_type MoK\a
_diffrn_radiation_wavelength 0.71073
_diffrn_reflns_av_R_equivalents 0.0732
_diffrn_reflns_av_sigmaI/netI 0.0840
_diffrn_reflns_limit_h_max 13
_diffrn_reflns_limit_h_min -16
_diffrn_reflns_limit_k_max 13
_diffrn_reflns_limit_k_min -13
_diffrn_reflns_limit_l_max 33
_diffrn_reflns_limit_l_min -34
_diffrn_reflns_number 18529
_diffrn_reflns_theta_full 26.01
_diffrn_reflns_theta_max 26.01
_diffrn_reflns_theta_min 1.47
_exptl_absorpt_coefficient_mu 1.602
_exptl_absorpt_correction_T_max 0.8562
_exptl_absorpt_correction_T_min 0.7613
_exptl_absorpt_correction_type multi-scan
_exptl_absorpt_process_details SADABS
_exptl_crystal_colour green
_exptl_crystal_density_diffrn 1.710
_exptl_crystal_density_method 'not measured'
_exptl_crystal_description rod-shaped
_exptl_crystal_F_000 2172
_exptl_crystal_size_max 0.18
_exptl_crystal_size_mid 0.16
_exptl_crystal_size_min 0.10
_refine_diff_density_max 0.679
_refine_diff_density_min -0.494
_refine_diff_density_rms 0.088
_refine_ls_extinction_method none
_refine_ls_goodness_of_fit_ref 0.881
_refine_ls_hydrogen_treatment mixed
_refine_ls_matrix_type full
_refine_ls_number_parameters 625
_refine_ls_number_reflns 8199
_refine_ls_number_restraints 11
_refine_ls_restrained_S_all 0.881
_refine_ls_R_factor_all 0.0756
_refine_ls_R_factor_gt 0.0422
_refine_ls_shift/su_max 0.001
_refine_ls_shift/su_mean 0.000
_refine_ls_structure_factor_coef Fsqd
_refine_ls_weighting_details 'calc w=1/[\s^2^(Fo^2^)+(0.0445P)^2^+0.0000P] where P=(Fo^2^+2Fc^2^)/3'
_refine_ls_weighting_scheme calc
_refine_ls_wR_factor_gt 0.0884
_refine_ls_wR_factor_ref 0.0966
_reflns_number_gt 5256
_reflns_number_total 8199
_reflns_threshold_expression >2sigma(I)
_cod_data_source_file c2dt31378b.txt
_cod_data_source_block 4
_cod_depositor_comments
;
The following automatic conversions were performed:

'_symmetry_cell_setting' value 'Monoclinic' changed to 'monoclinic'
according to
/usr/data/users/saulius/automatic-downloads/retrospective/RSC/lib/dictionaries/cif_core.dic
dictionary named 'cif_core.dic' version 2.4.2 from 2011-04-26.

Automatic conversion script
Id: cif_fix_values 2281 2013-09-26 08:29:07Z andrius 
;
_cod_original_sg_symbol_H-M P2(1)/n
_cod_database_code 7030189

loop_
_symmetry_equiv_pos_as_xyz
'x, y, z'
'-x+1/2, y+1/2, -z+1/2'
'-x, -y, -z'
'x-1/2, -y-1/2, z-1/2'

loop_
_atom_site_label
_atom_site_type_symbol
_atom_site_fract_x
_atom_site_fract_y
_atom_site_fract_z
_atom_site_U_iso_or_equiv
_atom_site_adp_type
_atom_site_occupancy
_atom_site_symmetry_multiplicity
_atom_site_calc_flag
_atom_site_refinement_flags
_atom_site_disorder_assembly
_atom_site_disorder_group
Cu1 Cu 0.29212(3) 0.51990(4) 0.026791(17) 0.03011(13) Uani 1 1 d . . .
Cu2 Cu 0.07396(3) 0.66356(4) 0.020172(16) 0.02618(12) Uani 1 1 d . . .
Cu3 Cu 0.50933(3) 0.38132(4) 0.029111(16) 0.03175(13) Uani 1 1 d . . .
C1 C 0.2357(3) 0.7132(3) 0.09407(14) 0.0318(9) Uani 1 1 d . . .
C2 C 0.2681(3) 0.7697(3) 0.14134(13) 0.0316(9) Uani 1 1 d . . .
C3 C 0.2047(3) 0.8370(3) 0.16681(14) 0.0330(9) Uani 1 1 d . . .
H3A H 0.1414 0.8524 0.1533 0.040 Uiso 1 1 calc R . .
C4 C 0.2351(3) 0.8811(3) 0.21206(14) 0.0344(9) Uani 1 1 d . . .
C5 C 0.3300(3) 0.8621(4) 0.23321(14) 0.0377(10) Uani 1 1 d . . .
C6 C 0.3927(3) 0.7983(4) 0.20657(16) 0.0522(13) Uani 1 1 d . . .
H6A H 0.4570 0.7864 0.2193 0.063 Uiso 1 1 calc R . .
C7 C 0.3633(3) 0.7515(4) 0.16153(16) 0.0490(12) Uani 1 1 d . . .
H7A H 0.4072 0.7076 0.1447 0.059 Uiso 1 1 calc R . .
C8 C 0.3685(3) 0.8955(4) 0.28376(14) 0.0370(10) Uani 1 1 d . . .
C9 C 0.4044(3) 1.0074(3) 0.29912(14) 0.0337(9) Uani 1 1 d . . .
C10 C 0.4504(3) 1.0255(4) 0.34492(14) 0.0330(9) Uani 1 1 d . . .
H10A H 0.4725 1.1022 0.3544 0.040 Uiso 1 1 calc R . .
C11 C 0.4634(3) 0.9290(3) 0.37678(13) 0.0303(9) Uani 1 1 d . . .
C12 C 0.4290(3) 0.8160(4) 0.36181(15) 0.0453(11) Uani 1 1 d . . .
H12A H 0.4375 0.7502 0.3827 0.054 Uiso 1 1 calc R . .
C13 C 0.3824(3) 0.8006(4) 0.31623(16) 0.0510(12) Uani 1 1 d . . .
H13A H 0.3594 0.7241 0.3069 0.061 Uiso 1 1 calc R . .
C14 C 0.5149(2) 0.9468(4) 0.42653(13) 0.0285(9) Uani 1 1 d . . .
C15 C 0.3346(2) 0.3300(3) -0.04318(14) 0.0288(9) Uani 1 1 d . . .
C16 C 0.2961(3) 0.2680(3) -0.08962(13) 0.0296(9) Uani 1 1 d . . .
C17 C 0.3472(3) 0.1764(3) -0.10954(14) 0.0352(9) Uani 1 1 d . . .
H17A H 0.4058 0.1491 -0.0938 0.042 Uiso 1 1 calc R . .
C18 C 0.3117(3) 0.1247(3) -0.15289(14) 0.0347(9) Uani 1 1 d . A .
C19 C 0.2228(3) 0.1583(3) -0.17740(14) 0.0335(9) Uani 1 1 d . . .
C20 C 0.1723(3) 0.2478(4) -0.15576(16) 0.0550(14) Uani 1 1 d . . .
H20A H 0.1123 0.2729 -0.1707 0.066 Uiso 1 1 calc R . .
C21 C 0.2071(3) 0.3018(4) -0.11282(15) 0.0480(12) Uani 1 1 d . . .
H21A H 0.1702 0.3617 -0.0994 0.058 Uiso 1 1 calc R . .
C22 C 0.1795(3) 0.1161(4) -0.22633(14) 0.0350(9) Uani 1 1 d . . .
C23 C 0.1378(3) 0.0042(4) -0.23876(14) 0.0350(9) Uani 1 1 d . . .
C24 C 0.0962(3) -0.0216(4) -0.28501(14) 0.0348(9) Uani 1 1 d . . .
H24A H 0.0699 -0.0978 -0.2918 0.042 Uiso 1 1 calc R . .
C25 C 0.0936(3) 0.0643(4) -0.32079(14) 0.0336(9) Uani 1 1 d . . .
C26 C 0.1314(3) 0.1774(4) -0.30936(15) 0.0502(12) Uani 1 1 d . . .
H26A H 0.1277 0.2380 -0.3327 0.060 Uiso 1 1 calc R . .
C27 C 0.1751(3) 0.2013(4) -0.26307(15) 0.0490(12) Uani 1 1 d . . .
H27A H 0.2023 0.2773 -0.2566 0.059 Uiso 1 1 calc R . .
C28 C 0.0475(3) 0.0360(4) -0.37121(13) 0.0316(9) Uani 1 1 d . . .
C29 C 0.6933(3) 0.2590(4) 0.05154(16) 0.0435(11) Uani 1 1 d . . .
H29A H 0.7055 0.3290 0.0696 0.052 Uiso 1 1 calc R . .
C30 C 0.7660(3) 0.1741(3) 0.05163(16) 0.0398(10) Uani 1 1 d . . .
H30A H 0.8256 0.1874 0.0696 0.048 Uiso 1 1 calc R . .
C31 C 0.7516(3) 0.0696(3) 0.02535(15) 0.0361(10) Uani 1 1 d . . .
C32 C 0.6600(3) 0.0562(4) -0.0002(2) 0.0730(18) Uani 1 1 d . . .
H32A H 0.6451 -0.0137 -0.0180 0.088 Uiso 1 1 calc R . .
C33 C 0.5915(3) 0.1471(4) 0.0011(2) 0.0697(17) Uani 1 1 d . . .
H33A H 0.5317 0.1379 -0.0172 0.084 Uiso 1 1 calc R . .
C34 C 0.8288(3) -0.0241(3) 0.02395(14) 0.0330(9) Uani 1 1 d . . .
C35 C 0.9171(3) -0.0150(4) 0.05287(16) 0.0441(11) Uani 1 1 d . . .
H35A H 0.9291 0.0511 0.0733 0.053 Uiso 1 1 calc R . .
C36 C 0.9863(3) -0.1048(3) 0.05094(15) 0.0397(10) Uani 1 1 d . . .
H36A H 1.0441 -0.0977 0.0709 0.048 Uiso 1 1 calc R . .
C37 C 0.8891(3) -0.2106(3) -0.00497(15) 0.0378(10) Uani 1 1 d . . .
H37A H 0.8781 -0.2788 -0.0243 0.045 Uiso 1 1 calc R . .
C38 C 0.8172(3) -0.1256(4) -0.00551(16) 0.0402(10) Uani 1 1 d . . .
H38A H 0.7599 -0.1356 -0.0257 0.048 Uiso 1 1 calc R . .
N1 N 0.6063(2) 0.2467(3) 0.02700(12) 0.0359(8) Uani 1 1 d . . .
N2 N 0.9753(2) -0.2012(3) 0.02212(11) 0.0295(7) Uani 1 1 d . . .
N3 N 0.1636(3) 0.9480(3) 0.23828(14) 0.0458(9) Uani 1 1 d . . .
N4 N 0.3967(3) 1.1128(3) 0.26640(13) 0.0461(9) Uani 1 1 d . . .
N5 N 0.1326(3) -0.0925(4) -0.20228(13) 0.0518(10) Uani 1 1 d . . .
N6 N 0.3720(3) 0.0309(4) -0.17239(17) 0.0703(14) Uani 1 1 d D . .
O1 O 0.14906(17) 0.7333(2) 0.07720(9) 0.0366(7) Uani 1 1 d . . .
O2 O 0.29712(18) 0.6498(3) 0.07491(11) 0.0516(9) Uani 1 1 d . . .
O3 O 0.53776(16) 1.0514(2) 0.43980(9) 0.0290(6) Uani 1 1 d . . .
O4 O 0.53072(18) 0.8507(2) 0.45080(9) 0.0322(6) Uani 1 1 d . . .
O5 O 0.28841(18) 0.4245(3) -0.03298(10) 0.0451(8) Uani 1 1 d . . .
O6 O 0.40681(17) 0.2861(2) -0.01904(9) 0.0335(6) Uani 1 1 d . . .
O7 O 0.0381(2) 0.1256(3) -0.39994(10) 0.0461(8) Uani 1 1 d . . .
O8 O 0.02315(19) -0.0692(2) -0.38057(10) 0.0407(7) Uani 1 1 d . . .
O9 O 0.15508(17) 0.5248(2) 0.01996(10) 0.0317(6) Uani 1 1 d D . .
H9 H 0.141(3) 0.487(3) -0.0050(10) 0.043(13) Uiso 1 1 d D . .
O10 O 0.43274(17) 0.5279(2) 0.03039(9) 0.0264(6) Uani 1 1 d D . .
H10 H 0.443(4) 0.569(5) 0.0550(14) 0.11(2) Uiso 1 1 d D . .
O11 O 0.0952(2) 0.9958(3) 0.21378(12) 0.0613(9) Uani 1 1 d . . .
O12 O 0.1741(2) 0.9520(4) 0.28213(13) 0.0802(12) Uani 1 1 d . . .
O13 O 0.3332(3) 1.1117(3) 0.23268(13) 0.0812(12) Uani 1 1 d . . .
O14 O 0.4514(2) 1.1972(3) 0.27506(12) 0.0608(9) Uani 1 1 d . . .
O15 O 0.344(3) -0.017(3) -0.2104(10) 0.113(4) Uani 0.26(2) 1 d PD A 1
O16 O 0.4548(12) 0.026(3) -0.1566(9) 0.092(3) Uani 0.26(2) 1 d PD A 1
O16' O 0.3652(6) 0.0131(11) -0.2157(3) 0.092(3) Uani 0.74(2) 1 d PD A 2
O15' O 0.4248(11) -0.0299(11) -0.1426(4) 0.113(4) Uani 0.74(2) 1 d PD A 2
O17 O 0.1009(3) -0.1884(3) -0.21436(13) 0.0736(11) Uani 1 1 d . . .
O18 O 0.1601(4) -0.0701(4) -0.16134(14) 0.133(2) Uani 1 1 d . . .
O19 O 0.2908(4) 0.3674(5) 0.08946(18) 0.1079(15) Uani 1 1 d D . .
H19A H 0.316(5) 0.300(3) 0.101(3) 0.162 Uiso 1 1 d D . .
H19B H 0.308(6) 0.421(5) 0.112(2) 0.162 Uiso 1 1 d D . .
O20 O 0.3950(6) 0.1646(7) 0.1124(3) 0.247(4) Uani 1 1 d . . .

loop_
_atom_site_aniso_label
_atom_site_aniso_U_11
_atom_site_aniso_U_22
_atom_site_aniso_U_33
_atom_site_aniso_U_23
_atom_site_aniso_U_13
_atom_site_aniso_U_12
Cu1 0.0262(2) 0.0391(3) 0.0238(3) -0.0108(2) -0.00477(18) 0.0120(2)
Cu2 0.0256(2) 0.0302(3) 0.0213(3) -0.0060(2) -0.00602(18) 0.01067(19)
Cu3 0.0366(3) 0.0372(3) 0.0200(3) -0.0052(2) -0.00587(19) 0.0213(2)
C1 0.030(2) 0.037(2) 0.028(2) -0.0139(18) -0.0029(17) 0.0119(17)
C2 0.032(2) 0.036(2) 0.025(2) -0.0117(17) -0.0068(16) 0.0132(17)
C3 0.031(2) 0.040(2) 0.026(2) -0.0102(18) -0.0085(16) 0.0096(17)
C4 0.039(2) 0.038(2) 0.026(2) -0.0117(18) -0.0011(17) 0.0097(18)
C5 0.047(2) 0.041(2) 0.023(2) -0.0108(18) -0.0148(18) 0.0079(19)
C6 0.035(2) 0.072(3) 0.046(3) -0.024(2) -0.019(2) 0.022(2)
C7 0.035(2) 0.069(3) 0.039(3) -0.029(2) -0.0143(19) 0.022(2)
C8 0.046(2) 0.044(2) 0.019(2) -0.0072(18) -0.0095(17) 0.0111(19)
C9 0.042(2) 0.036(2) 0.020(2) 0.0012(17) -0.0090(17) 0.0028(18)
C10 0.036(2) 0.037(2) 0.024(2) -0.0018(18) -0.0063(16) -0.0040(17)
C11 0.038(2) 0.033(2) 0.018(2) -0.0025(17) -0.0068(16) -0.0012(17)
C12 0.068(3) 0.036(2) 0.029(3) -0.0002(19) -0.015(2) -0.001(2)
C13 0.077(3) 0.030(2) 0.041(3) -0.011(2) -0.023(2) 0.001(2)
C14 0.0223(18) 0.041(2) 0.022(2) 0.0009(18) 0.0016(15) -0.0044(17)
C15 0.0263(19) 0.033(2) 0.026(2) -0.0118(17) -0.0065(16) 0.0070(17)
C16 0.033(2) 0.036(2) 0.019(2) -0.0081(17) -0.0042(16) 0.0083(17)
C17 0.035(2) 0.037(2) 0.030(2) -0.0098(18) -0.0114(17) 0.0070(18)
C18 0.038(2) 0.033(2) 0.032(2) -0.0140(18) -0.0035(17) 0.0088(17)
C19 0.040(2) 0.037(2) 0.022(2) -0.0094(17) -0.0078(17) 0.0039(18)
C20 0.038(2) 0.086(4) 0.038(3) -0.025(3) -0.020(2) 0.029(2)
C21 0.041(2) 0.068(3) 0.032(3) -0.026(2) -0.0132(19) 0.028(2)
C22 0.041(2) 0.044(2) 0.018(2) -0.0078(18) -0.0064(17) -0.0006(19)
C23 0.042(2) 0.044(2) 0.019(2) 0.0011(18) -0.0003(17) -0.0062(19)
C24 0.042(2) 0.040(2) 0.022(2) -0.0041(18) -0.0037(17) -0.0125(18)
C25 0.038(2) 0.042(2) 0.019(2) -0.0030(18) -0.0054(16) -0.0096(18)
C26 0.076(3) 0.048(3) 0.023(2) 0.006(2) -0.012(2) -0.019(2)
C27 0.074(3) 0.039(2) 0.031(3) -0.006(2) -0.011(2) -0.016(2)
C28 0.032(2) 0.045(3) 0.017(2) -0.0014(18) -0.0020(15) -0.0134(18)
C29 0.039(2) 0.035(2) 0.055(3) -0.008(2) -0.008(2) 0.0099(19)
C30 0.029(2) 0.038(2) 0.050(3) -0.005(2) -0.0071(18) 0.0077(18)
C31 0.037(2) 0.035(2) 0.036(3) -0.0014(19) -0.0028(18) 0.0129(18)
C32 0.055(3) 0.063(3) 0.094(4) -0.044(3) -0.035(3) 0.033(3)
C33 0.049(3) 0.079(4) 0.076(4) -0.036(3) -0.030(3) 0.038(3)
C34 0.030(2) 0.034(2) 0.035(2) 0.0025(18) -0.0003(17) 0.0103(17)
C35 0.045(2) 0.042(2) 0.043(3) -0.018(2) -0.0113(19) 0.020(2)
C36 0.038(2) 0.040(2) 0.038(3) -0.013(2) -0.0136(18) 0.0153(19)
C37 0.035(2) 0.030(2) 0.046(3) -0.0074(19) -0.0096(19) 0.0070(18)
C38 0.027(2) 0.042(2) 0.050(3) -0.008(2) -0.0088(18) 0.0087(18)
N1 0.0392(19) 0.039(2) 0.0284(19) -0.0020(16) -0.0036(15) 0.0245(15)
N2 0.0291(16) 0.0282(17) 0.0300(19) 0.0004(14) -0.0045(13) 0.0126(13)
N3 0.047(2) 0.051(2) 0.039(2) -0.0228(18) 0.0004(18) 0.0100(18)
N4 0.061(2) 0.048(2) 0.027(2) 0.0041(17) -0.0107(17) 0.0007(19)
N5 0.064(3) 0.063(3) 0.026(2) 0.0059(19) -0.0110(18) -0.018(2)
N6 0.064(3) 0.065(3) 0.076(4) -0.047(3) -0.027(2) 0.028(2)
O1 0.0319(14) 0.0467(17) 0.0284(16) -0.0169(13) -0.0132(11) 0.0177(12)
O2 0.0280(14) 0.078(2) 0.047(2) -0.0427(17) -0.0084(13) 0.0140(14)
O3 0.0310(14) 0.0318(15) 0.0227(15) -0.0004(11) -0.0061(11) -0.0088(11)
O4 0.0420(15) 0.0323(15) 0.0203(15) 0.0035(12) -0.0090(11) -0.0087(12)
O5 0.0391(16) 0.0624(19) 0.0306(17) -0.0269(14) -0.0145(12) 0.0227(14)
O6 0.0344(15) 0.0335(14) 0.0297(16) -0.0104(12) -0.0142(12) 0.0105(11)
O7 0.070(2) 0.0462(17) 0.0195(16) 0.0052(13) -0.0096(13) -0.0242(15)
O8 0.0540(18) 0.0406(17) 0.0248(16) 0.0038(13) -0.0121(13) -0.0152(14)
O9 0.0279(14) 0.0371(16) 0.0284(17) -0.0143(13) -0.0080(11) 0.0134(12)
O10 0.0269(13) 0.0305(14) 0.0209(15) -0.0078(11) -0.0031(11) 0.0149(11)
O11 0.054(2) 0.068(2) 0.061(2) -0.0195(18) -0.0011(17) 0.0280(17)
O12 0.073(2) 0.128(3) 0.039(2) -0.042(2) 0.0009(18) 0.022(2)
O13 0.121(3) 0.058(2) 0.053(2) 0.0164(18) -0.056(2) -0.015(2)
O14 0.072(2) 0.059(2) 0.048(2) 0.0199(17) -0.0168(17) -0.0196(18)
O15 0.137(7) 0.081(6) 0.109(6) -0.050(5) -0.063(5) 0.077(5)
O16 0.079(4) 0.122(7) 0.070(4) -0.073(5) -0.012(3) 0.032(4)
O16' 0.079(4) 0.122(7) 0.070(4) -0.073(5) -0.012(3) 0.032(4)
O15' 0.137(7) 0.081(6) 0.109(6) -0.050(5) -0.063(5) 0.077(5)
O17 0.099(3) 0.063(2) 0.054(2) 0.0162(19) -0.021(2) -0.026(2)
O18 0.255(6) 0.100(3) 0.032(2) 0.021(2) -0.049(3) -0.087(4)
O19 0.092(3) 0.123(4) 0.111(4) 0.044(3) 0.017(3) 0.009(3)
O20 0.211(7) 0.204(7) 0.313(12) 0.078(7) -0.050(7) 0.052(6)

loop_
_atom_type_symbol
_atom_type_description
_atom_type_scat_dispersion_real
_atom_type_scat_dispersion_imag
_atom_type_scat_source
C C 0.0033 0.0016 'International Tables Vol C Tables 4.2.6.8 and 6.1.1.4'
H H 0.0000 0.0000 'International Tables Vol C Tables 4.2.6.8 and 6.1.1.4'
N N 0.0061 0.0033 'International Tables Vol C Tables 4.2.6.8 and 6.1.1.4'
O O 0.0106 0.0060 'International Tables Vol C Tables 4.2.6.8 and 6.1.1.4'
Cu Cu 0.3201 1.2651 'International Tables Vol C Tables 4.2.6.8 and 6.1.1.4'

loop_
_geom_angle_atom_site_label_1
_geom_angle_atom_site_label_2
_geom_angle_atom_site_label_3
_geom_angle
_geom_angle_site_symmetry_1
_geom_angle_site_symmetry_3
O9 Cu1 O10 174.85(12) . .
O9 Cu1 O2 91.29(11) . .
O10 Cu1 O2 87.47(11) . .
O9 Cu1 O5 88.78(11) . .
O10 Cu1 O5 91.16(11) . .
O2 Cu1 O5 165.30(14) . .
O9 Cu1 O19 91.27(14) . .
O10 Cu1 O19 93.75(14) . .
O2 Cu1 O19 91.37(17) . .
O5 Cu1 O19 103.32(17) . .
O9 Cu2 O1 93.11(11) . .
O9 Cu2 O4 93.35(11) . 4_575
O1 Cu2 O4 155.27(11) . 4_575
O9 Cu2 N2 173.59(12) . 1_465
O1 Cu2 N2 89.56(11) . 1_465
O4 Cu2 N2 86.60(11) 4_575 1_465
O9 Cu2 O3 88.89(11) . 2_545
O1 Cu2 O3 98.36(11) . 2_545
O4 Cu2 O3 105.61(10) 4_575 2_545
N2 Cu2 O3 84.96(11) 1_465 2_545
O10 Cu3 O7 94.33(11) . 4_666
O10 Cu3 N1 171.12(12) . .
O7 Cu3 N1 85.71(12) 4_666 .
O10 Cu3 O6 95.53(11) . .
O7 Cu3 O6 131.98(12) 4_666 .
N1 Cu3 O6 91.00(12) . .
O10 Cu3 O10 81.93(11) . 3_665
O7 Cu3 O10 136.95(12) 4_666 3_665
N1 Cu3 O10 91.96(12) . 3_665
O6 Cu3 O10 90.99(11) . 3_665
O2 C1 O1 126.2(3) . .
O2 C1 C2 116.8(3) . .
O1 C1 C2 117.0(3) . .
C3 C2 C7 118.8(3) . .
C3 C2 C1 121.6(3) . .
C7 C2 C1 119.5(3) . .
C4 C3 C2 120.2(3) . .
C4 C3 H3A 119.9 . .
C2 C3 H3A 119.9 . .
C3 C4 C5 121.8(3) . .
C3 C4 N3 117.9(3) . .
C5 C4 N3 120.3(3) . .
C6 C5 C4 117.0(4) . .
C6 C5 C8 116.3(3) . .
C4 C5 C8 126.5(4) . .
C5 C6 C7 122.2(4) . .
C5 C6 H6A 118.9 . .
C7 C6 H6A 118.9 . .
C6 C7 C2 120.0(4) . .
C6 C7 H7A 120.0 . .
C2 C7 H7A 120.0 . .
C13 C8 C9 116.9(4) . .
C13 C8 C5 115.9(4) . .
C9 C8 C5 126.5(4) . .
C10 C9 C8 122.3(4) . .
C10 C9 N4 116.9(3) . .
C8 C9 N4 120.8(3) . .
C9 C10 C11 119.7(4) . .
C9 C10 H10A 120.1 . .
C11 C10 H10A 120.1 . .
C12 C11 C10 118.8(3) . .
C12 C11 C14 120.8(3) . .
C10 C11 C14 120.4(3) . .
C13 C12 C11 120.3(4) . .
C13 C12 H12A 119.8 . .
C11 C12 H12A 119.8 . .
C12 C13 C8 122.0(4) . .
C12 C13 H13A 119.0 . .
C8 C13 H13A 119.0 . .
O3 C14 O4 126.5(3) . .
O3 C14 C11 118.5(3) . .
O4 C14 C11 115.0(3) . .
O6 C15 O5 126.3(3) . .
O6 C15 C16 118.9(3) . .
O5 C15 C16 114.8(3) . .
C17 C16 C21 118.2(3) . .
C17 C16 C15 121.6(3) . .
C21 C16 C15 120.1(3) . .
C16 C17 C18 120.1(3) . .
C16 C17 H17A 119.9 . .
C18 C17 H17A 119.9 . .
C17 C18 C19 122.7(3) . .
C17 C18 N6 116.7(3) . .
C19 C18 N6 120.6(3) . .
C20 C19 C18 115.6(3) . .
C20 C19 C22 116.3(3) . .
C18 C19 C22 127.9(3) . .
C19 C20 C21 122.6(4) . .
C19 C20 H20A 118.7 . .
C21 C20 H20A 118.7 . .
C20 C21 C16 120.6(4) . .
C20 C21 H21A 119.7 . .
C16 C21 H21A 119.7 . .
C27 C22 C23 115.6(3) . .
C27 C22 C19 116.1(4) . .
C23 C22 C19 128.2(4) . .
C24 C23 C22 122.5(4) . .
C24 C23 N5 116.3(4) . .
C22 C23 N5 121.1(3) . .
C25 C24 C23 120.6(4) . .
C25 C24 H24A 119.7 . .
C23 C24 H24A 119.7 . .
C24 C25 C26 118.4(4) . .
C24 C25 C28 120.5(3) . .
C26 C25 C28 121.1(4) . .
C25 C26 C27 120.4(4) . .
C25 C26 H26A 119.8 . .
C27 C26 H26A 119.8 . .
C22 C27 C26 122.4(4) . .
C22 C27 H27A 118.8 . .
C26 C27 H27A 118.8 . .
O8 C28 O7 126.4(3) . .
O8 C28 C25 118.2(3) . .
O7 C28 C25 115.4(3) . .
N1 C29 C30 123.5(4) . .
N1 C29 H29A 118.3 . .
C30 C29 H29A 118.3 . .
C29 C30 C31 120.4(4) . .
C29 C30 H30A 119.8 . .
C31 C30 H30A 119.8 . .
C30 C31 C32 116.1(4) . .
C30 C31 C34 122.2(4) . .
C32 C31 C34 121.7(4) . .
C33 C32 C31 119.6(4) . .
C33 C32 H32A 120.2 . .
C31 C32 H32A 120.2 . .
N1 C33 C32 123.4(4) . .
N1 C33 H33A 118.3 . .
C32 C33 H33A 118.3 . .
C38 C34 C35 116.4(3) . .
C38 C34 C31 122.3(3) . .
C35 C34 C31 121.3(4) . .
C36 C35 C34 119.4(4) . .
C36 C35 H35A 120.3 . .
C34 C35 H35A 120.3 . .
N2 C36 C35 123.9(4) . .
N2 C36 H36A 118.1 . .
C35 C36 H36A 118.1 . .
N2 C37 C38 123.5(4) . .
N2 C37 H37A 118.3 . .
C38 C37 H37A 118.3 . .
C37 C38 C34 120.4(4) . .
C37 C38 H38A 119.8 . .
C34 C38 H38A 119.8 . .
C33 N1 C29 116.9(3) . .
C33 N1 Cu3 124.5(3) . .
C29 N1 Cu3 118.6(3) . .
C36 N2 C37 116.3(3) . .
C36 N2 Cu2 124.6(2) . 1_645
C37 N2 Cu2 119.0(3) . 1_645
O12 N3 O11 123.8(4) . .
O12 N3 C4 119.3(4) . .
O11 N3 C4 116.9(4) . .
O14 N4 O13 123.2(4) . .
O14 N4 C9 118.6(3) . .
O13 N4 C9 118.1(4) . .
O17 N5 O18 122.3(4) . .
O17 N5 C23 119.5(4) . .
O18 N5 C23 118.2(4) . .
O16 N6 O15 121.7(18) . .
O16 N6 O16' 110.3(12) . .
O15 N6 O16' 23(2) . .
O16 N6 O15' 41.0(14) . .
O15 N6 O15' 117.8(15) . .
O16' N6 O15' 124.0(7) . .
O16 N6 C18 117.0(12) . .
O15 N6 C18 118.9(14) . .
O16' N6 C18 119.1(6) . .
O15' N6 C18 116.9(6) . .
C1 O1 Cu2 129.8(2) . .
C1 O2 Cu1 135.8(2) . .
C14 O3 Cu2 118.5(2) . 2
C14 O4 Cu2 127.6(2) . 4_676
C15 O5 Cu1 131.0(2) . .
C15 O6 Cu3 126.5(2) . .
C28 O7 Cu3 126.5(3) . 4_565
Cu1 O9 Cu2 127.38(15) . .
Cu1 O9 H9 103(3) . .
Cu2 O9 H9 109(3) . .
Cu1 O10 Cu3 120.25(14) . .
Cu1 O10 Cu3 114.76(12) . 3_665
Cu3 O10 Cu3 98.07(11) . 3_665
Cu1 O10 H10 99(4) . .
Cu3 O10 H10 116(4) . .
Cu3 O10 H10 109(4) 3_665 .
Cu1 O19 H19A 146(5) . .
Cu1 O19 H19B 91(5) . .
H19A O19 H19B 104(3) . .

loop_
_geom_bond_atom_site_label_1
_geom_bond_atom_site_label_2
_geom_bond_distance
_geom_bond_site_symmetry_2
Cu1 O9 1.871(3) .
Cu1 O10 1.923(3) .
Cu1 O2 1.958(3) .
Cu1 O5 1.962(3) .
Cu1 O19 2.422(5) .
Cu2 O9 1.894(3) .
Cu2 O1 1.967(3) .
Cu2 O4 1.969(3) 4_575
Cu2 N2 2.020(3) 1_465
Cu2 O3 2.326(3) 2_545
Cu3 O10 1.933(2) .
Cu3 O7 1.974(3) 4_666
Cu3 N1 1.999(3) .
Cu3 O6 2.129(2) .
Cu3 O10 2.142(3) 3_665
C1 O2 1.249(4) .
C1 O1 1.257(4) .
C1 C2 1.484(5) .
C2 C3 1.383(5) .
C2 C7 1.389(5) .
C3 C4 1.376(5) .
C3 H3A 0.9300 .
C4 C5 1.395(5) .
C4 N3 1.470(5) .
C5 C6 1.375(6) .
C5 C8 1.500(5) .
C6 C7 1.379(5) .
C6 H6A 0.9300 .
C7 H7A 0.9300 .
C8 C13 1.385(6) .
C8 C9 1.385(5) .
C9 C10 1.382(5) .
C9 N4 1.475(5) .
C10 C11 1.387(5) .
C10 H10A 0.9300 .
C11 C12 1.386(5) .
C11 C14 1.507(5) .
C12 C13 1.376(5) .
C12 H12A 0.9300 .
C13 H13A 0.9300 .
C14 O3 1.245(4) .
C14 O4 1.265(4) .
C15 O6 1.243(4) .
C15 O5 1.266(4) .
C15 C16 1.512(5) .
C16 C17 1.374(5) .
C16 C21 1.380(5) .
C17 C18 1.381(5) .
C17 H17A 0.9300 .
C18 C19 1.392(5) .
C18 N6 1.459(5) .
C19 C20 1.374(5) .
C19 C22 1.506(5) .
C20 C21 1.379(5) .
C20 H20A 0.9300 .
C21 H21A 0.9300 .
C22 C27 1.385(6) .
C22 C23 1.393(5) .
C23 C24 1.386(5) .
C23 N5 1.478(5) .
C24 C25 1.371(5) .
C24 H24A 0.9300 .
C25 C26 1.380(5) .
C25 C28 1.515(5) .
C26 C27 1.393(5) .
C26 H26A 0.9300 .
C27 H27A 0.9300 .
C28 O8 1.232(4) .
C28 O7 1.270(5) .
C29 N1 1.327(5) .
C29 C30 1.369(5) .
C29 H29A 0.9300 .
C30 C31 1.371(5) .
C30 H30A 0.9300 .
C31 C32 1.395(6) .
C31 C34 1.483(5) .
C32 C33 1.378(6) .
C32 H32A 0.9300 .
C33 N1 1.320(5) .
C33 H33A 0.9300 .
C34 C38 1.389(5) .
C34 C35 1.395(5) .
C35 C36 1.377(5) .
C35 H35A 0.9300 .
C36 N2 1.332(5) .
C36 H36A 0.9300 .
C37 N2 1.347(4) .
C37 C38 1.360(5) .
C37 H37A 0.9300 .
C38 H38A 0.9300 .
N2 Cu2 2.020(3) 1_645
N3 O12 1.213(5) .
N3 O11 1.228(4) .
N4 O14 1.207(4) .
N4 O13 1.221(4) .
N5 O17 1.184(4) .
N5 O18 1.190(5) .
N6 O16 1.181(15) .
N6 O15 1.210(17) .
N6 O16' 1.213(8) .
N6 O15' 1.247(7) .
O3 Cu2 2.326(3) 2
O4 Cu2 1.969(3) 4_676
O7 Cu3 1.974(3) 4_565
O9 H9 0.816(19) .
O10 Cu3 2.142(3) 3_665
O10 H10 0.82(2) .
O19 H19A 0.87(2) .
O19 H19B 0.87(2) .

loop_
_geom_torsion_atom_site_label_1
_geom_torsion_atom_site_label_2
_geom_torsion_atom_site_label_3
_geom_torsion_atom_site_label_4
_geom_torsion
_geom_torsion_site_symmetry_1
_geom_torsion_site_symmetry_4
O2 C1 C2 C3 -177.0(4) . .
O1 C1 C2 C3 2.9(6) . .
O2 C1 C2 C7 0.7(6) . .
O1 C1 C2 C7 -179.4(4) . .
C7 C2 C3 C4 -2.2(6) . .
C1 C2 C3 C4 175.5(4) . .
C2 C3 C4 C5 1.2(6) . .
C2 C3 C4 N3 -177.7(4) . .
C3 C4 C5 C6 0.9(6) . .
N3 C4 C5 C6 179.8(4) . .
C3 C4 C5 C8 -173.9(4) . .
N3 C4 C5 C8 5.0(7) . .
C4 C5 C6 C7 -2.0(7) . .
C8 C5 C6 C7 173.3(4) . .
C5 C6 C7 C2 1.1(8) . .
C3 C2 C7 C6 1.1(7) . .
C1 C2 C7 C6 -176.7(4) . .
C6 C5 C8 C13 -69.0(6) . .
C4 C5 C8 C13 105.9(5) . .
C6 C5 C8 C9 101.0(5) . .
C4 C5 C8 C9 -84.2(6) . .
C13 C8 C9 C10 -1.3(6) . .
C5 C8 C9 C10 -171.2(4) . .
C13 C8 C9 N4 177.5(4) . .
C5 C8 C9 N4 7.6(6) . .
C8 C9 C10 C11 1.3(6) . .
N4 C9 C10 C11 -177.5(3) . .
C9 C10 C11 C12 -0.4(6) . .
C9 C10 C11 C14 178.9(3) . .
C10 C11 C12 C13 -0.4(6) . .
C14 C11 C12 C13 -179.7(4) . .
C11 C12 C13 C8 0.4(7) . .
C9 C8 C13 C12 0.4(7) . .
C5 C8 C13 C12 171.4(4) . .
C12 C11 C14 O3 -174.5(4) . .
C10 C11 C14 O3 6.2(5) . .
C12 C11 C14 O4 5.6(5) . .
C10 C11 C14 O4 -173.7(3) . .
O6 C15 C16 C17 -10.2(6) . .
O5 C15 C16 C17 169.5(4) . .
O6 C15 C16 C21 169.0(4) . .
O5 C15 C16 C21 -11.3(6) . .
C21 C16 C17 C18 3.1(6) . .
C15 C16 C17 C18 -177.6(4) . .
C16 C17 C18 C19 -2.3(6) . .
C16 C17 C18 N6 177.9(4) . .
C17 C18 C19 C20 0.5(6) . .
N6 C18 C19 C20 -179.8(4) . .
C17 C18 C19 C22 175.1(4) . .
N6 C18 C19 C22 -5.2(7) . .
C18 C19 C20 C21 0.5(7) . .
C22 C19 C20 C21 -174.8(5) . .
C19 C20 C21 C16 0.4(8) . .
C17 C16 C21 C20 -2.3(7) . .
C15 C16 C21 C20 178.5(4) . .
C20 C19 C22 C27 63.8(5) . .
C18 C19 C22 C27 -110.7(5) . .
C20 C19 C22 C23 -111.8(5) . .
C18 C19 C22 C23 73.6(6) . .
C27 C22 C23 C24 1.3(6) . .
C19 C22 C23 C24 176.9(4) . .
C27 C22 C23 N5 -176.6(4) . .
C19 C22 C23 N5 -0.9(6) . .
C22 C23 C24 C25 -0.8(6) . .
N5 C23 C24 C25 177.2(4) . .
C23 C24 C25 C26 -1.3(6) . .
C23 C24 C25 C28 -179.6(3) . .
C24 C25 C26 C27 2.9(6) . .
C28 C25 C26 C27 -178.9(4) . .
C23 C22 C27 C26 0.3(7) . .
C19 C22 C27 C26 -175.9(4) . .
C25 C26 C27 C22 -2.4(7) . .
C24 C25 C28 O8 -8.4(6) . .
C26 C25 C28 O8 173.5(4) . .
C24 C25 C28 O7 171.7(4) . .
C26 C25 C28 O7 -6.4(6) . .
N1 C29 C30 C31 0.3(7) . .
C29 C30 C31 C32 -0.7(7) . .
C29 C30 C31 C34 179.3(4) . .
C30 C31 C32 C33 1.7(8) . .
C34 C31 C32 C33 -178.2(5) . .
C31 C32 C33 N1 -2.5(9) . .
C30 C31 C34 C38 -175.0(4) . .
C32 C31 C34 C38 5.0(7) . .
C30 C31 C34 C35 5.8(6) . .
C32 C31 C34 C35 -174.3(5) . .
C38 C34 C35 C36 -0.2(6) . .
C31 C34 C35 C36 179.2(4) . .
C34 C35 C36 N2 1.1(7) . .
N2 C37 C38 C34 -2.1(7) . .
C35 C34 C38 C37 0.6(6) . .
C31 C34 C38 C37 -178.7(4) . .
C32 C33 N1 C29 2.0(8) . .
C32 C33 N1 Cu3 179.2(4) . .
C30 C29 N1 C33 -0.9(7) . .
C30 C29 N1 Cu3 -178.2(3) . .
O10 Cu3 N1 C33 -136.5(7) . .
O7 Cu3 N1 C33 132.9(4) 4_666 .
O6 Cu3 N1 C33 0.8(4) . .
O10 Cu3 N1 C33 -90.2(4) 3_665 .
O10 Cu3 N1 C29 40.6(9) . .
O7 Cu3 N1 C29 -50.0(3) 4_666 .
O6 Cu3 N1 C29 178.0(3) . .
O10 Cu3 N1 C29 87.0(3) 3_665 .
C35 C36 N2 C37 -2.4(6) . .
C35 C36 N2 Cu2 -178.0(3) . 1_645
C38 C37 N2 C36 2.9(6) . .
C38 C37 N2 Cu2 178.8(3) . 1_645
C3 C4 N3 O12 154.9(4) . .
C5 C4 N3 O12 -24.1(6) . .
C3 C4 N3 O11 -24.2(6) . .
C5 C4 N3 O11 156.8(4) . .
C10 C9 N4 O14 19.8(6) . .
C8 C9 N4 O14 -159.1(4) . .
C10 C9 N4 O13 -157.9(4) . .
C8 C9 N4 O13 23.2(6) . .
C24 C23 N5 O17 5.5(6) . .
C22 C23 N5 O17 -176.5(4) . .
C24 C23 N5 O18 -173.8(5) . .
C22 C23 N5 O18 4.1(7) . .
C17 C18 N6 O16 -17(2) . .
C19 C18 N6 O16 163(2) . .
C17 C18 N6 O15 -180(3) . .
C19 C18 N6 O15 0(3) . .
C17 C18 N6 O16' -154.0(8) . .
C19 C18 N6 O16' 26.2(9) . .
C17 C18 N6 O15' 29.0(12) . .
C19 C18 N6 O15' -150.8(11) . .
O2 C1 O1 Cu2 6.9(7) . .
C2 C1 O1 Cu2 -172.9(3) . .
O9 Cu2 O1 C1 21.8(4) . .
O4 Cu2 O1 C1 -83.1(4) 4_575 .
N2 Cu2 O1 C1 -164.0(4) 1_465 .
O3 Cu2 O1 C1 111.1(4) 2_545 .
O1 C1 O2 Cu1 -21.8(7) . .
C2 C1 O2 Cu1 158.1(3) . .
O9 Cu1 O2 C1 -0.4(4) . .
O10 Cu1 O2 C1 174.6(4) . .
O5 Cu1 O2 C1 89.7(6) . .
O19 Cu1 O2 C1 -91.7(4) . .
O4 C14 O3 Cu2 -89.9(4) . 2
C11 C14 O3 Cu2 90.2(3) . 2
O3 C14 O4 Cu2 11.9(5) . 4_676
C11 C14 O4 Cu2 -168.3(2) . 4_676
O6 C15 O5 Cu1 -12.8(6) . .
C16 C15 O5 Cu1 167.5(3) . .
O9 Cu1 O5 C15 -134.9(4) . .
O10 Cu1 O5 C15 50.3(4) . .
O2 Cu1 O5 C15 134.7(4) . .
O19 Cu1 O5 C15 -43.9(4) . .
O5 C15 O6 Cu3 -25.7(6) . .
C16 C15 O6 Cu3 153.9(3) . .
O10 Cu3 O6 C15 12.1(3) . .
O7 Cu3 O6 C15 113.0(3) 4_666 .
N1 Cu3 O6 C15 -161.8(3) . .
O10 Cu3 O6 C15 -69.9(3) 3_665 .
O8 C28 O7 Cu3 -14.3(6) . 4_565
C25 C28 O7 Cu3 165.5(2) . 4_565
O10 Cu1 O9 Cu2 -37.7(14) . .
O2 Cu1 O9 Cu2 38.2(2) . .
O5 Cu1 O9 Cu2 -127.10(19) . .
O19 Cu1 O9 Cu2 129.6(2) . .
O1 Cu2 O9 Cu1 -45.87(19) . .
O4 Cu2 O9 Cu1 110.24(18) 4_575 .
N2 Cu2 O9 Cu1 -160.4(10) 1_465 .
O3 Cu2 O9 Cu1 -144.19(18) 2_545 .
O9 Cu1 O10 Cu3 -143.7(12) . .
O2 Cu1 O10 Cu3 140.24(17) . .
O5 Cu1 O10 Cu3 -54.40(16) . .
O19 Cu1 O10 Cu3 49.03(19) . .
O9 Cu1 O10 Cu3 -27.1(14) . 3_665
O2 Cu1 O10 Cu3 -103.15(15) . 3_665
O5 Cu1 O10 Cu3 62.22(15) . 3_665
O19 Cu1 O10 Cu3 165.65(17) . 3_665
O7 Cu3 O10 Cu1 -98.24(16) 4_666 .
N1 Cu3 O10 Cu1 171.8(7) . .
O6 Cu3 O10 Cu1 34.70(16) . .
O10 Cu3 O10 Cu1 124.92(19) 3_665 .
O7 Cu3 O10 Cu3 136.84(12) 4_666 3_665
N1 Cu3 O10 Cu3 46.9(8) . 3_665
O6 Cu3 O10 Cu3 -90.22(11) . 3_665
O10 Cu3 O10 Cu3 0.001(1) 3_665 3_665

loop_
_restr_distance_atom_site_label_1
_restr_distance_atom_site_label_2
_restr_distance_site_symmetry_2
_restr_distance_target
_restr_distance_target_weight_param
_restr_distance_diff
_restr_distance_details
N6 O15 1_555 1.210 0.02 0.000 'generated by SHELX DFIX'
N6 O16 1_555 1.210 0.02 -0.029 'generated by SHELX DFIX'
N6 O15' 1_555 1.210 0.02 0.037 'generated by SHELX DFIX'
N6 O16' 1_555 1.210 0.02 0.003 'generated by SHELX DFIX'
O15 O16 1_555 2.150 0.04 -0.062 'generated by SHELX DANG'
O15' O16' 1_555 2.150 0.04 0.021 'generated by SHELX DANG'
O9 H9 1_555 0.850 0.02 -0.034 'generated by SHELX DFIX'
O10 H10 1_555 0.850 0.02 -0.028 'generated by SHELX DFIX'
O19 H19A 1_555 0.850 0.02 0.024 'generated by SHELX DFIX'
O19 H19B 1_555 0.850 0.02 0.020 'generated by SHELX DFIX'
H19A H19B 1_555 1.380 0.02 -0.006 'generated by SHELX DFIX'
